data_4023587
loop_
_publ_author_name
'Christian Dubs'
'Yoshitaka Hamashima'
'Naoki Sasamoto'
'Thomas M. Seidel'
'Shoko Suzuki'
'Daisuke Hashizume'
'Mikiko Sodeoka'

_publ_section_title
;
 Mechanistic Studies on the Catalytic Asymmetric Mannich-Type
 Reaction with Dihydroisoquinolines and Development of Oxidative
 Mannich-Type Reactions Starting from Tetrahydroisoquinolines
;
_journal_name_full 'Journal of Organic Chemistry'
_journal_page_first 5859
_journal_page_last 5871
_journal_paper_doi 10.1021/jo800800y
_journal_volume 73
_journal_year 2008
_chemical_absolute_configuration syn
_chemical_formula_moiety 'C16 H19 N O5'
_chemical_formula_sum 'C16 H19 N O5'
_chemical_formula_weight 305.32
_chemical_name_systematic
; 
 ? 
;
_space_group_IT_number 4
_symmetry_cell_setting monoclinic
_symmetry_space_group_name_Hall 'P 2yb'
_symmetry_space_group_name_H-M 'P 1 21 1'
_atom_sites_solution_hydrogens difmap
_atom_sites_solution_primary direct
_atom_sites_solution_secondary difmap
_audit_creation_method SHELXL-97
_cell_angle_alpha 90
_cell_angle_beta 99.373(4)
_cell_angle_gamma 90
_cell_formula_units_Z 4
_cell_length_a 8.675(2)
_cell_length_b 15.232(4)
_cell_length_c 11.263(3)
_cell_measurement_reflns_used 5690
_cell_measurement_temperature 100
_cell_measurement_theta_max 32.5145
_cell_measurement_theta_min 1.8325
_cell_volume 1468.5(6)
_computing_cell_refinement 'CrystalClear (Rigaku/MSC Inc., 2005)'
_computing_data_collection 'CrystalClear (Rigaku/MSC Inc., 2005)'
_computing_data_reduction 'CrystalClear (Rigaku/MSC Inc., 2005)'
_computing_molecular_graphics 'ORTEP-3 for Windows'
_computing_publication_material SHELXL-97
_computing_structure_refinement 'SHELXL-97 (Sheldrick, 1997)'
_computing_structure_solution SIR2004
_diffrn_ambient_temperature 100
_diffrn_detector_area_resol_mean 28.5714
_diffrn_measured_fraction_theta_full 0.992
_diffrn_measured_fraction_theta_max 0.992
_diffrn_measurement_details
;
scan:
    Number of images: 60
               Slice: -50.0000 - -20.0000
         Image width: 0.5000
            Exp time: 2.0000
       Rotation axis: Omega
               Omega: 0.0000
                 Chi: 0.0000
                 Phi: 0.0000
                 XTD: 40.0675
              2theta: 20.0736
scan:
    Number of images: 360
               Slice: -70.0000 - 110.0000
         Image width: 0.5000
            Exp time: 2.0000
       Rotation axis: Omega
               Omega: 0.0000
                 Chi: 30.0000
                 Phi: 0.0000
                 XTD: 40.0675
              2theta: 20.0736

;
_diffrn_measurement_device_details
;
AFC8: Eulerian 3-circle
;
_diffrn_measurement_device_type 'Rigaku AFC-8 with Saturn70 CCD'
_diffrn_measurement_method \w-scan
_diffrn_orient_matrix_type d*Trek
_diffrn_orient_matrix_UB_11 -0.1018
_diffrn_orient_matrix_UB_12 -0.0455
_diffrn_orient_matrix_UB_13 -0.0350
_diffrn_orient_matrix_UB_21 0.0310
_diffrn_orient_matrix_UB_22 -0.0327
_diffrn_orient_matrix_UB_23 -0.0477
_diffrn_orient_matrix_UB_31 -0.0009
_diffrn_orient_matrix_UB_32 -0.0745
_diffrn_orient_matrix_UB_33 0.0505
_diffrn_radiation_monochromator confocal
_diffrn_radiation_source 'fine-focus rotating anode'
_diffrn_radiation_type MoK\a
_diffrn_radiation_wavelength 0.71073
_diffrn_reflns_av_R_equivalents 0.0403
_diffrn_reflns_av_sigmaI/netI 0.0727
_diffrn_reflns_limit_h_max 10
_diffrn_reflns_limit_h_min -12
_diffrn_reflns_limit_k_max 13
_diffrn_reflns_limit_k_min -21
_diffrn_reflns_limit_l_max 12
_diffrn_reflns_limit_l_min -15
_diffrn_reflns_number 8921
_diffrn_reflns_theta_full 30.07
_diffrn_reflns_theta_max 30.07
_diffrn_reflns_theta_min 1.83
_diffrn_source_current 24
_diffrn_source_power 1.2
_diffrn_source_voltage 50
_diffrn_standards_number 0
_exptl_absorpt_coefficient_mu 0.103
_exptl_absorpt_correction_T_max 0.9972
_exptl_absorpt_correction_T_min 0.8434
_exptl_absorpt_correction_type multi-scan
_exptl_absorpt_process_details
;
CrystalClear (Rigaku/MSC Inc., 2005)
;
_exptl_crystal_colour colourless
_exptl_crystal_density_diffrn 1.381
_exptl_crystal_density_method 'not measured'
_exptl_crystal_description plate
_exptl_crystal_F_000 648
_exptl_crystal_size_max 0.42
_exptl_crystal_size_mid 0.21
_exptl_crystal_size_min 0.03
_refine_diff_density_max 0.253
_refine_diff_density_min -0.288
_refine_diff_density_rms 0.062
_refine_ls_extinction_method none
_refine_ls_goodness_of_fit_ref 1.018
_refine_ls_hydrogen_treatment constr
_refine_ls_matrix_type full
_refine_ls_number_parameters 415
_refine_ls_number_reflns 4434
_refine_ls_number_restraints 1
_refine_ls_restrained_S_all 1.018
_refine_ls_R_factor_all 0.0646
_refine_ls_R_factor_gt 0.0489
_refine_ls_shift/su_max 0.000
_refine_ls_shift/su_mean 0.000
_refine_ls_structure_factor_coef Fsqd
_refine_ls_weighting_details 'calc w=1/[\s^2^(Fo^2^)+(0.0490P)^2^] where P=(Fo^2^+2Fc^2^)/3'
_refine_ls_weighting_scheme calc
_refine_ls_wR_factor_gt 0.0970
_refine_ls_wR_factor_ref 0.1085
_reflns_number_gt 3455
_reflns_number_total 4434
_reflns_threshold_expression I>2\s(I)
_cod_data_source_file jo800800y-File003.cif
_cod_data_source_block lactam
_cod_original_sg_symbol_H-M 'P 21'
_cod_database_code 4023587

loop_
_symmetry_equiv_pos_as_xyz
'x, y, z'
'-x, y+1/2, -z'

loop_
_atom_site_label
_atom_site_type_symbol
_atom_site_fract_x
_atom_site_fract_y
_atom_site_fract_z
_atom_site_U_iso_or_equiv
_atom_site_adp_type
_atom_site_occupancy
_atom_site_symmetry_multiplicity
_atom_site_calc_flag
_atom_site_refinement_flags
_atom_site_disorder_assembly
_atom_site_disorder_group
O1A O 0.3333(2) -0.08171(11) 0.34040(18) 0.0198(4) Uani 1 1 d . . .
O2A O 0.4264(3) 0.32402(14) -0.11858(19) 0.0291(5) Uani 1 1 d . . .
O3A O 0.4866(2) 0.40975(12) 0.08171(18) 0.0205(4) Uani 1 1 d . . .
O4A O 0.3709(2) 0.30576(12) 0.47849(18) 0.0213(4) Uani 1 1 d . . .
O5A O 0.6296(2) 0.28824(12) 0.51530(19) 0.0218(4) Uani 1 1 d . . .
H5A H 0.6261 0.3347 0.5549 0.033 Uiso 1 1 calc R . .
N1A N 0.3040(2) 0.06281(13) 0.3021(2) 0.0148(4) Uani 1 1 d . . .
C1A C 0.3710(3) -0.00401(17) 0.3672(2) 0.0171(5) Uani 1 1 d . . .
C2A C 0.3412(3) 0.15750(16) 0.3195(2) 0.0146(5) Uani 1 1 d . . .
H2A H 0.2500 0.1867 0.3469 0.018 Uiso 1 1 calc R . .
C3A C 0.4841(3) 0.17208(16) 0.4163(2) 0.0149(5) Uani 1 1 d . . .
H3A H 0.5808 0.1637 0.3798 0.018 Uiso 1 1 calc R . .
C4A C 0.4868(3) 0.10766(17) 0.5213(2) 0.0179(5) Uani 1 1 d . . .
H4A1 H 0.5789 0.1194 0.5836 0.021 Uiso 1 1 calc R . .
H4A2 H 0.3916 0.1153 0.5582 0.021 Uiso 1 1 calc R . .
C5A C 0.4940(3) 0.01458(17) 0.4744(3) 0.0195(6) Uani 1 1 d . . .
H5A1 H 0.5983 0.0045 0.4520 0.023 Uiso 1 1 calc R . .
H5A2 H 0.4814 -0.0271 0.5395 0.023 Uiso 1 1 calc R . .
C6A C 0.1832(3) 0.04535(18) 0.1971(2) 0.0187(5) Uani 1 1 d . . .
H6A1 H 0.0925 0.0845 0.1984 0.022 Uiso 1 1 calc R . .
H6A2 H 0.1471 -0.0162 0.1986 0.022 Uiso 1 1 calc R . .
C7A C 0.2540(3) 0.06183(17) 0.0848(2) 0.0193(6) Uani 1 1 d . . .
H7A1 H 0.3359 0.0175 0.0788 0.023 Uiso 1 1 calc R . .
H7A2 H 0.1723 0.0563 0.0128 0.023 Uiso 1 1 calc R . .
C8A C 0.3243(3) 0.15281(17) 0.0896(2) 0.0168(5) Uani 1 1 d . . .
C9A C 0.3610(3) 0.19777(16) 0.1980(2) 0.0142(5) Uani 1 1 d . . .
C10A C 0.3461(3) 0.19404(18) -0.0174(2) 0.0195(6) Uani 1 1 d . . .
H10A H 0.3219 0.1629 -0.0912 0.023 Uiso 1 1 calc R . .
C11A C 0.4020(3) 0.27899(19) -0.0185(3) 0.0206(6) Uani 1 1 d . . .
C12A C 0.4356(3) 0.32525(18) 0.0903(2) 0.0174(5) Uani 1 1 d . . .
C13A C 0.4142(3) 0.28498(17) 0.1959(2) 0.0167(5) Uani 1 1 d . . .
H13A H 0.4360 0.3169 0.2692 0.020 Uiso 1 1 calc R . .
C14A C 0.4868(3) 0.26317(17) 0.4710(2) 0.0150(5) Uani 1 1 d . . .
C15A C 0.3973(5) 0.2779(2) -0.2307(3) 0.0401(9) Uani 1 1 d . . .
H15A H 0.4245 0.3156 -0.2948 0.060 Uiso 1 1 calc R . .
H15B H 0.2865 0.2621 -0.2492 0.060 Uiso 1 1 calc R . .
H15C H 0.4611 0.2245 -0.2250 0.060 Uiso 1 1 calc R . .
C16A C 0.4962(4) 0.46268(19) 0.1873(3) 0.0241(6) Uani 1 1 d . . .
H16A H 0.5237 0.5230 0.1686 0.036 Uiso 1 1 calc R . .
H16B H 0.5765 0.4389 0.2504 0.036 Uiso 1 1 calc R . .
H16C H 0.3951 0.4625 0.2154 0.036 Uiso 1 1 calc R . .
O1B O -0.0898(2) 0.19191(12) 0.31855(19) 0.0240(5) Uani 1 1 d . . .
O2B O 0.2591(2) 0.59110(13) -0.05377(19) 0.0249(5) Uani 1 1 d . . .
O3B O 0.1970(2) 0.68288(12) 0.12627(19) 0.0246(5) Uani 1 1 d . . .
O4B O -0.1133(2) 0.57617(13) 0.4449(2) 0.0283(5) Uani 1 1 d . . .
O5B O 0.1307(2) 0.56533(13) 0.54381(19) 0.0239(5) Uani 1 1 d . . .
H5B H 0.1037 0.6076 0.5836 0.036 Uiso 1 1 calc R . .
N1B N -0.0873(3) 0.33535(14) 0.2715(2) 0.0157(5) Uani 1 1 d . . .
C1B C -0.0633(3) 0.26921(17) 0.3518(3) 0.0172(5) Uani 1 1 d . . .
C2B C -0.0560(3) 0.42946(16) 0.2959(2) 0.0156(5) Uani 1 1 d . . .
H2B H -0.1594 0.4594 0.2914 0.019 Uiso 1 1 calc R . .
C3B C 0.0352(3) 0.44516(16) 0.4226(2) 0.0159(5) Uani 1 1 d . . .
H3B H 0.1492 0.4355 0.4226 0.019 Uiso 1 1 calc R . .
C4B C -0.0215(4) 0.38383(18) 0.5150(3) 0.0221(6) Uani 1 1 d . . .
H4B1 H 0.0391 0.3952 0.5958 0.026 Uiso 1 1 calc R . .
H4B2 H -0.1330 0.3957 0.5181 0.026 Uiso 1 1 calc R . .
C5B C -0.0017(3) 0.28897(18) 0.4810(3) 0.0193(6) Uani 1 1 d . . .
H5B1 H 0.1107 0.2739 0.4977 0.023 Uiso 1 1 calc R . .
H5B2 H -0.0563 0.2512 0.5324 0.023 Uiso 1 1 calc R . .
C6B C -0.1418(3) 0.31434(17) 0.1442(2) 0.0187(5) Uani 1 1 d . . .
H6B1 H -0.2309 0.3525 0.1113 0.022 Uiso 1 1 calc R . .
H6B2 H -0.1766 0.2524 0.1358 0.022 Uiso 1 1 calc R . .
C7B C -0.0071(3) 0.32925(17) 0.0770(3) 0.0196(6) Uani 1 1 d . . .
H7B1 H 0.0777 0.2870 0.1053 0.024 Uiso 1 1 calc R . .
H7B2 H -0.0421 0.3193 -0.0101 0.024 Uiso 1 1 calc R . .
C8B C 0.0533(3) 0.42156(17) 0.0972(2) 0.0164(5) Uani 1 1 d . . .
C9B C 0.0250(3) 0.46893(17) 0.1973(2) 0.0154(5) Uani 1 1 d . . .
C10B C 0.1311(3) 0.46124(17) 0.0120(3) 0.0171(5) Uani 1 1 d . . .
H10B H 0.1510 0.4280 -0.0552 0.021 Uiso 1 1 calc R . .
C11B C 0.1799(3) 0.54774(18) 0.0230(2) 0.0186(5) Uani 1 1 d . . .
C12B C 0.1478(3) 0.59727(17) 0.1221(3) 0.0193(6) Uani 1 1 d . . .
C13B C 0.0711(3) 0.55812(17) 0.2068(2) 0.0180(5) Uani 1 1 d . . .
H13B H 0.0489 0.5919 0.2728 0.022 Uiso 1 1 calc R . .
C14B C 0.0091(3) 0.53694(17) 0.4683(2) 0.0184(5) Uani 1 1 d . . .
C15B C 0.2954(4) 0.5424(2) -0.1537(3) 0.0252(6) Uani 1 1 d . . .
H15D H 0.3509 0.5803 -0.2031 0.038 Uiso 1 1 calc R . .
H15E H 0.1985 0.5212 -0.2023 0.038 Uiso 1 1 calc R . .
H15F H 0.3617 0.4923 -0.1245 0.038 Uiso 1 1 calc R . .
C16B C 0.1594(4) 0.73557(18) 0.2218(3) 0.0279(7) Uani 1 1 d . . .
H16D H 0.2003 0.7950 0.2152 0.042 Uiso 1 1 calc R . .
H16E H 0.2062 0.7099 0.2991 0.042 Uiso 1 1 calc R . .
H16F H 0.0456 0.7381 0.2170 0.042 Uiso 1 1 calc R . .

loop_
_atom_site_aniso_label
_atom_site_aniso_U_11
_atom_site_aniso_U_22
_atom_site_aniso_U_33
_atom_site_aniso_U_23
_atom_site_aniso_U_13
_atom_site_aniso_U_12
O1A 0.0255(10) 0.0113(8) 0.0216(10) 0.0014(8) 0.0008(8) -0.0017(8)
O2A 0.0444(13) 0.0278(11) 0.0175(10) 0.0027(9) 0.0127(9) 0.0005(10)
O3A 0.0265(10) 0.0147(9) 0.0208(10) 0.0040(8) 0.0057(8) -0.0005(8)
O4A 0.0223(10) 0.0199(10) 0.0214(10) -0.0042(8) 0.0029(8) 0.0034(8)
O5A 0.0182(9) 0.0163(9) 0.0290(12) -0.0062(9) -0.0017(8) -0.0006(8)
N1A 0.0172(10) 0.0097(10) 0.0166(11) -0.0001(8) -0.0002(8) -0.0016(8)
C1A 0.0200(13) 0.0162(12) 0.0155(13) 0.0018(11) 0.0045(11) 0.0015(11)
C2A 0.0182(12) 0.0110(11) 0.0140(12) -0.0007(10) 0.0002(10) -0.0007(10)
C3A 0.0177(12) 0.0122(11) 0.0145(13) 0.0012(10) 0.0012(10) 0.0011(10)
C4A 0.0237(14) 0.0153(12) 0.0132(13) 0.0008(10) -0.0014(11) -0.0031(11)
C5A 0.0246(13) 0.0129(11) 0.0185(14) 0.0027(11) -0.0036(11) -0.0026(10)
C6A 0.0179(12) 0.0163(12) 0.0198(14) 0.0000(11) -0.0034(10) -0.0018(11)
C7A 0.0225(13) 0.0154(12) 0.0182(14) -0.0016(11) -0.0016(11) 0.0013(11)
C8A 0.0178(12) 0.0152(12) 0.0167(13) 0.0024(11) 0.0004(10) 0.0031(10)
C9A 0.0151(12) 0.0129(12) 0.0139(12) 0.0015(10) 0.0001(10) 0.0016(10)
C10A 0.0251(14) 0.0202(13) 0.0135(13) -0.0020(11) 0.0043(11) 0.0036(12)
C11A 0.0244(14) 0.0215(14) 0.0173(14) 0.0048(11) 0.0072(11) 0.0044(12)
C12A 0.0206(13) 0.0159(12) 0.0159(13) 0.0032(11) 0.0033(10) 0.0007(11)
C13A 0.0193(12) 0.0152(12) 0.0146(13) 0.0011(10) -0.0004(10) 0.0019(10)
C14A 0.0181(12) 0.0135(11) 0.0127(13) 0.0016(10) 0.0007(10) -0.0003(10)
C15A 0.060(2) 0.046(2) 0.0172(16) -0.0015(15) 0.0144(16) -0.0090(19)
C16A 0.0308(15) 0.0193(13) 0.0207(15) 0.0000(12) 0.0000(12) -0.0047(12)
O1B 0.0368(12) 0.0124(9) 0.0216(11) 0.0008(8) 0.0015(9) -0.0025(9)
O2B 0.0327(11) 0.0232(10) 0.0206(11) 0.0037(9) 0.0094(9) -0.0051(9)
O3B 0.0372(12) 0.0134(9) 0.0232(11) 0.0024(8) 0.0050(9) -0.0087(9)
O4B 0.0225(10) 0.0240(10) 0.0373(13) -0.0085(10) 0.0018(9) 0.0058(9)
O5B 0.0251(10) 0.0187(10) 0.0265(11) -0.0084(9) -0.0003(9) 0.0020(8)
N1B 0.0198(11) 0.0104(9) 0.0163(11) -0.0003(9) 0.0009(9) -0.0018(9)
C1B 0.0182(12) 0.0152(12) 0.0191(14) 0.0043(11) 0.0057(10) 0.0011(11)
C2B 0.0184(12) 0.0107(11) 0.0169(13) 0.0005(10) 0.0008(10) -0.0008(10)
C3B 0.0187(12) 0.0126(12) 0.0161(13) 0.0003(10) 0.0024(10) 0.0008(10)
C4B 0.0320(16) 0.0182(13) 0.0181(14) -0.0007(11) 0.0103(12) -0.0016(12)
C5B 0.0239(13) 0.0172(12) 0.0172(14) 0.0018(11) 0.0050(11) -0.0015(11)
C6B 0.0213(13) 0.0150(12) 0.0184(13) 0.0008(11) -0.0006(10) -0.0047(11)
C7B 0.0243(14) 0.0146(12) 0.0186(14) -0.0009(11) -0.0006(11) -0.0002(11)
C8B 0.0168(12) 0.0128(12) 0.0185(13) 0.0021(11) -0.0008(10) 0.0034(10)
C9B 0.0159(12) 0.0132(12) 0.0159(13) 0.0006(10) -0.0007(10) -0.0001(10)
C10B 0.0193(13) 0.0163(12) 0.0150(13) 0.0009(11) 0.0004(10) 0.0017(11)
C11B 0.0184(12) 0.0175(12) 0.0189(13) 0.0046(11) -0.0002(10) -0.0005(11)
C12B 0.0256(14) 0.0117(12) 0.0188(14) 0.0028(10) -0.0018(11) -0.0022(11)
C13B 0.0224(13) 0.0152(12) 0.0156(13) 0.0004(11) 0.0010(10) 0.0020(11)
C14B 0.0218(13) 0.0151(12) 0.0188(14) 0.0005(11) 0.0045(11) -0.0007(11)
C15B 0.0314(15) 0.0264(14) 0.0198(14) 0.0086(13) 0.0101(12) 0.0035(13)
C16B 0.0436(19) 0.0136(12) 0.0243(16) -0.0024(12) -0.0010(14) -0.0027(13)

loop_
_atom_type_symbol
_atom_type_description
_atom_type_scat_dispersion_real
_atom_type_scat_dispersion_imag
_atom_type_scat_source
C C 0.0033 0 'International Tables Vol C Tables 4.2.6.8'
H H 0.0000 0 'International Tables Vol C Tables 4.2.6.8'
N N 0.0061 0 'International Tables Vol C Tables 4.2.6.8'
O O 0.0106 0 'International Tables Vol C Tables 4.2.6.8'

loop_
_geom_angle_atom_site_label_1
_geom_angle_atom_site_label_2
_geom_angle_atom_site_label_3
_geom_angle
_geom_angle_site_symmetry_1
_geom_angle_site_symmetry_3
_geom_angle_publ_flag
C11A O2A C15A 117.0(2) . . ?
C12A O3A C16A 116.6(2) . . ?
C14A O5A H5A 109.5 . . ?
C1A N1A C6A 119.6(2) . . ?
C1A N1A C2A 127.2(2) . . ?
C6A N1A C2A 113.15(19) . . ?
O1A C1A N1A 121.1(2) . . ?
O1A C1A C5A 119.7(2) . . ?
N1A C1A C5A 119.2(2) . . ?
N1A C2A C3A 111.7(2) . . ?
N1A C2A C9A 108.9(2) . . ?
C3A C2A C9A 112.5(2) . . ?
N1A C2A H2A 107.9 . . ?
C3A C2A H2A 107.9 . . ?
C9A C2A H2A 107.9 . . ?
C14A C3A C2A 112.3(2) . . ?
C14A C3A C4A 105.9(2) . . ?
C2A C3A C4A 111.4(2) . . ?
C14A C3A H3A 109.0 . . ?
C2A C3A H3A 109.0 . . ?
C4A C3A H3A 109.0 . . ?
C5A C4A C3A 109.0(2) . . ?
C5A C4A H4A1 109.9 . . ?
C3A C4A H4A1 109.9 . . ?
C5A C4A H4A2 109.9 . . ?
C3A C4A H4A2 109.9 . . ?
H4A1 C4A H4A2 108.3 . . ?
C1A C5A C4A 113.0(2) . . ?
C1A C5A H5A1 109.0 . . ?
C4A C5A H5A1 109.0 . . ?
C1A C5A H5A2 109.0 . . ?
C4A C5A H5A2 109.0 . . ?
H5A1 C5A H5A2 107.8 . . ?
N1A C6A C7A 108.0(2) . . ?
N1A C6A H6A1 110.1 . . ?
C7A C6A H6A1 110.1 . . ?
N1A C6A H6A2 110.1 . . ?
C7A C6A H6A2 110.1 . . ?
H6A1 C6A H6A2 108.4 . . ?
C8A C7A C6A 109.8(2) . . ?
C8A C7A H7A1 109.7 . . ?
C6A C7A H7A1 109.7 . . ?
C8A C7A H7A2 109.7 . . ?
C6A C7A H7A2 109.7 . . ?
H7A1 C7A H7A2 108.2 . . ?
C9A C8A C10A 119.4(2) . . ?
C9A C8A C7A 121.0(2) . . ?
C10A C8A C7A 119.5(2) . . ?
C8A C9A C13A 118.6(2) . . ?
C8A C9A C2A 122.9(2) . . ?
C13A C9A C2A 118.5(2) . . ?
C11A C10A C8A 121.7(3) . . ?
C11A C10A H10A 119.2 . . ?
C8A C10A H10A 119.2 . . ?
O2A C11A C10A 125.4(3) . . ?
O2A C11A C12A 115.5(3) . . ?
C10A C11A C12A 119.1(3) . . ?
O3A C12A C13A 124.7(2) . . ?
O3A C12A C11A 115.7(2) . . ?
C13A C12A C11A 119.5(2) . . ?
C12A C13A C9A 121.7(2) . . ?
C12A C13A H13A 119.2 . . ?
C9A C13A H13A 119.2 . . ?
O4A C14A O5A 124.1(2) . . ?
O4A C14A C3A 124.1(2) . . ?
O5A C14A C3A 111.8(2) . . ?
O2A C15A H15A 109.5 . . ?
O2A C15A H15B 109.5 . . ?
H15A C15A H15B 109.5 . . ?
O2A C15A H15C 109.5 . . ?
H15A C15A H15C 109.5 . . ?
H15B C15A H15C 109.5 . . ?
O3A C16A H16A 109.5 . . ?
O3A C16A H16B 109.5 . . ?
H16A C16A H16B 109.5 . . ?
O3A C16A H16C 109.5 . . ?
H16A C16A H16C 109.5 . . ?
H16B C16A H16C 109.5 . . ?
C11B O2B C15B 116.7(2) . . ?
C12B O3B C16B 117.0(2) . . ?
C14B O5B H5B 109.5 . . ?
C1B N1B C6B 118.8(2) . . ?
C1B N1B C2B 126.7(2) . . ?
C6B N1B C2B 114.4(2) . . ?
O1B C1B N1B 120.3(3) . . ?
O1B C1B C5B 120.1(2) . . ?
N1B C1B C5B 119.6(2) . . ?
N1B C2B C9B 109.8(2) . . ?
N1B C2B C3B 112.0(2) . . ?
C9B C2B C3B 112.7(2) . . ?
N1B C2B H2B 107.3 . . ?
C9B C2B H2B 107.3 . . ?
C3B C2B H2B 107.3 . . ?
C14B C3B C2B 112.1(2) . . ?
C14B C3B C4B 104.4(2) . . ?
C2B C3B C4B 111.2(2) . . ?
C14B C3B H3B 109.7 . . ?
C2B C3B H3B 109.7 . . ?
C4B C3B H3B 109.7 . . ?
C5B C4B C3B 110.3(2) . . ?
C5B C4B H4B1 109.6 . . ?
C3B C4B H4B1 109.6 . . ?
C5B C4B H4B2 109.6 . . ?
C3B C4B H4B2 109.6 . . ?
H4B1 C4B H4B2 108.1 . . ?
C1B C5B C4B 113.7(2) . . ?
C1B C5B H5B1 108.8 . . ?
C4B C5B H5B1 108.8 . . ?
C1B C5B H5B2 108.8 . . ?
C4B C5B H5B2 108.8 . . ?
H5B1 C5B H5B2 107.7 . . ?
N1B C6B C7B 107.7(2) . . ?
N1B C6B H6B1 110.2 . . ?
C7B C6B H6B1 110.2 . . ?
N1B C6B H6B2 110.2 . . ?
C7B C6B H6B2 110.2 . . ?
H6B1 C6B H6B2 108.5 . . ?
C8B C7B C6B 110.1(2) . . ?
C8B C7B H7B1 109.6 . . ?
C6B C7B H7B1 109.6 . . ?
C8B C7B H7B2 109.6 . . ?
C6B C7B H7B2 109.6 . . ?
H7B1 C7B H7B2 108.2 . . ?
C9B C8B C10B 120.0(2) . . ?
C9B C8B C7B 120.2(2) . . ?
C10B C8B C7B 119.7(2) . . ?
C8B C9B C13B 118.2(2) . . ?
C8B C9B C2B 123.1(2) . . ?
C13B C9B C2B 118.7(2) . . ?
C11B C10B C8B 121.7(3) . . ?
C11B C10B H10B 119.2 . . ?
C8B C10B H10B 119.2 . . ?
O2B C11B C10B 125.7(3) . . ?
O2B C11B C12B 115.4(2) . . ?
C10B C11B C12B 118.9(3) . . ?
O3B C12B C13B 124.6(3) . . ?
O3B C12B C11B 115.8(3) . . ?
C13B C12B C11B 119.6(2) . . ?
C12B C13B C9B 121.6(3) . . ?
C12B C13B H13B 119.2 . . ?
C9B C13B H13B 119.2 . . ?
O4B C14B O5B 124.2(3) . . ?
O4B C14B C3B 123.7(2) . . ?
O5B C14B C3B 111.9(2) . . ?
O2B C15B H15D 109.5 . . ?
O2B C15B H15E 109.5 . . ?
H15D C15B H15E 109.5 . . ?
O2B C15B H15F 109.5 . . ?
H15D C15B H15F 109.5 . . ?
H15E C15B H15F 109.5 . . ?
O3B C16B H16D 109.5 . . ?
O3B C16B H16E 109.5 . . ?
H16D C16B H16E 109.5 . . ?
O3B C16B H16F 109.5 . . ?
H16D C16B H16F 109.5 . . ?
H16E C16B H16F 109.5 . . ?

loop_
_geom_bond_atom_site_label_1
_geom_bond_atom_site_label_2
_geom_bond_distance
_geom_bond_site_symmetry_2
_geom_bond_publ_flag
O1A C1A 1.252(3) . ?
O2A C11A 1.365(3) . ?
O2A C15A 1.432(4) . ?
O3A C12A 1.369(3) . ?
O3A C16A 1.428(3) . ?
O4A C14A 1.211(3) . ?
O5A C14A 1.315(3) . ?
O5A H5A 0.8400 . ?
N1A C1A 1.331(3) . ?
N1A C6A 1.471(3) . ?
N1A C2A 1.484(3) . ?
C1A C5A 1.502(4) . ?
C2A C3A 1.528(4) . ?
C2A C9A 1.535(4) . ?
C2A H2A 1.0000 . ?
C3A C14A 1.517(4) . ?
C3A C4A 1.534(4) . ?
C3A H3A 1.0000 . ?
C4A C5A 1.518(4) . ?
C4A H4A1 0.9900 . ?
C4A H4A2 0.9900 . ?
C5A H5A1 0.9900 . ?
C5A H5A2 0.9900 . ?
C6A C7A 1.514(4) . ?
C6A H6A1 0.9900 . ?
C6A H6A2 0.9900 . ?
C7A C8A 1.512(4) . ?
C7A H7A1 0.9900 . ?
C7A H7A2 0.9900 . ?
C8A C9A 1.391(4) . ?
C8A C10A 1.399(4) . ?
C9A C13A 1.408(4) . ?
C10A C11A 1.382(4) . ?
C10A H10A 0.9500 . ?
C11A C12A 1.402(4) . ?
C12A C13A 1.378(4) . ?
C13A H13A 0.9500 . ?
C15A H15A 0.9800 . ?
C15A H15B 0.9800 . ?
C15A H15C 0.9800 . ?
C16A H16A 0.9800 . ?
C16A H16B 0.9800 . ?
C16A H16C 0.9800 . ?
O1B C1B 1.246(3) . ?
O2B C11B 1.360(3) . ?
O2B C15B 1.425(4) . ?
O3B C12B 1.371(3) . ?
O3B C16B 1.422(4) . ?
O4B C14B 1.210(3) . ?
O5B C14B 1.316(3) . ?
O5B H5B 0.8400 . ?
N1B C1B 1.347(3) . ?
N1B C6B 1.470(3) . ?
N1B C2B 1.476(3) . ?
C1B C5B 1.496(4) . ?
C2B C9B 1.530(4) . ?
C2B C3B 1.534(4) . ?
C2B H2B 1.0000 . ?
C3B C14B 1.519(4) . ?
C3B C4B 1.537(4) . ?
C3B H3B 1.0000 . ?
C4B C5B 1.512(4) . ?
C4B H4B1 0.9900 . ?
C4B H4B2 0.9900 . ?
C5B H5B1 0.9900 . ?
C5B H5B2 0.9900 . ?
C6B C7B 1.509(4) . ?
C6B H6B1 0.9900 . ?
C6B H6B2 0.9900 . ?
C7B C8B 1.505(4) . ?
C7B H7B1 0.9900 . ?
C7B H7B2 0.9900 . ?
C8B C9B 1.393(4) . ?
C8B C10B 1.398(4) . ?
C9B C13B 1.415(3) . ?
C10B C11B 1.383(4) . ?
C10B H10B 0.9500 . ?
C11B C12B 1.412(4) . ?
C12B C13B 1.383(4) . ?
C13B H13B 0.9500 . ?
C15B H15D 0.9800 . ?
C15B H15E 0.9800 . ?
C15B H15F 0.9800 . ?
C16B H16D 0.9800 . ?
C16B H16E 0.9800 . ?
C16B H16F 0.9800 . ?

loop_
_geom_hbond_atom_site_label_D
_geom_hbond_atom_site_label_H
_geom_hbond_atom_site_label_A
_geom_hbond_distance_DH
_geom_hbond_distance_HA
_geom_hbond_distance_DA
_geom_hbond_angle_DHA
_geom_hbond_site_symmetry_A
O5A H5A O1A 0.84 1.73 2.549(3) 163.8 2_656
O5B H5B O1B 0.84 1.71 2.535(3) 167.3 2_556

loop_
_geom_torsion_atom_site_label_1
_geom_torsion_atom_site_label_2
_geom_torsion_atom_site_label_3
_geom_torsion_atom_site_label_4
_geom_torsion
_geom_torsion_site_symmetry_1
_geom_torsion_site_symmetry_2
_geom_torsion_site_symmetry_3
_geom_torsion_site_symmetry_4
_geom_torsion_publ_flag
C6A N1A C1A O1A 0.2(4) . . . . ?
C2A N1A C1A O1A -177.1(3) . . . . ?
C6A N1A C1A C5A -179.9(2) . . . . ?
C2A N1A C1A C5A 2.8(4) . . . . ?
C1A N1A C2A C3A 6.6(4) . . . . ?
C6A N1A C2A C3A -170.9(2) . . . . ?
C1A N1A C2A C9A 131.4(3) . . . . ?
C6A N1A C2A C9A -46.0(3) . . . . ?
N1A C2A C3A C14A -156.9(2) . . . . ?
C9A C2A C3A C14A 80.3(3) . . . . ?
N1A C2A C3A C4A -38.3(3) . . . . ?
C9A C2A C3A C4A -161.1(2) . . . . ?
C14A C3A C4A C5A -176.7(2) . . . . ?
C2A C3A C4A C5A 60.9(3) . . . . ?
O1A C1A C5A C4A -159.6(3) . . . . ?
N1A C1A C5A C4A 20.5(4) . . . . ?
C3A C4A C5A C1A -51.2(3) . . . . ?
C1A N1A C6A C7A -106.4(3) . . . . ?
C2A N1A C6A C7A 71.2(3) . . . . ?
N1A C6A C7A C8A -53.7(3) . . . . ?
C6A C7A C8A C9A 19.4(3) . . . . ?
C6A C7A C8A C10A -157.6(2) . . . . ?
C10A C8A C9A C13A 2.1(4) . . . . ?
C7A C8A C9A C13A -174.9(2) . . . . ?
C10A C8A C9A C2A -179.8(2) . . . . ?
C7A C8A C9A C2A 3.2(4) . . . . ?
N1A C2A C9A C8A 9.0(3) . . . . ?
C3A C2A C9A C8A 133.4(2) . . . . ?
N1A C2A C9A C13A -172.9(2) . . . . ?
C3A C2A C9A C13A -48.5(3) . . . . ?
C9A C8A C10A C11A -0.6(4) . . . . ?
C7A C8A C10A C11A 176.4(2) . . . . ?
C15A O2A C11A C10A -2.6(4) . . . . ?
C15A O2A C11A C12A 178.3(3) . . . . ?
C8A C10A C11A O2A -179.9(3) . . . . ?
C8A C10A C11A C12A -0.9(4) . . . . ?
C16A O3A C12A C13A -9.4(4) . . . . ?
C16A O3A C12A C11A 169.8(2) . . . . ?
O2A C11A C12A O3A 0.7(4) . . . . ?
C10A C11A C12A O3A -178.4(2) . . . . ?
O2A C11A C12A C13A 179.9(2) . . . . ?
C10A C11A C12A C13A 0.8(4) . . . . ?
O3A C12A C13A C9A 179.8(2) . . . . ?
C11A C12A C13A C9A 0.7(4) . . . . ?
C8A C9A C13A C12A -2.2(4) . . . . ?
C2A C9A C13A C12A 179.6(2) . . . . ?
C2A C3A C14A O4A 28.7(4) . . . . ?
C4A C3A C14A O4A -93.2(3) . . . . ?
C2A C3A C14A O5A -154.8(2) . . . . ?
C4A C3A C14A O5A 83.4(3) . . . . ?
C6B N1B C1B O1B -1.4(4) . . . . ?
C2B N1B C1B O1B -177.6(3) . . . . ?
C6B N1B C1B C5B 177.5(2) . . . . ?
C2B N1B C1B C5B 1.3(4) . . . . ?
C1B N1B C2B C9B 135.6(3) . . . . ?
C6B N1B C2B C9B -40.8(3) . . . . ?
C1B N1B C2B C3B 9.6(4) . . . . ?
C6B N1B C2B C3B -166.8(2) . . . . ?
N1B C2B C3B C14B -155.6(2) . . . . ?
C9B C2B C3B C14B 79.9(3) . . . . ?
N1B C2B C3B C4B -39.2(3) . . . . ?
C9B C2B C3B C4B -163.6(2) . . . . ?
C14B C3B C4B C5B -179.8(2) . . . . ?
C2B C3B C4B C5B 59.2(3) . . . . ?
O1B C1B C5B C4B -162.4(2) . . . . ?
N1B C1B C5B C4B 18.7(4) . . . . ?
C3B C4B C5B C1B -48.2(3) . . . . ?
C1B N1B C6B C7B -107.8(3) . . . . ?
C2B N1B C6B C7B 68.9(3) . . . . ?
N1B C6B C7B C8B -55.7(3) . . . . ?
C6B C7B C8B C9B 21.8(3) . . . . ?
C6B C7B C8B C10B -155.0(2) . . . . ?
C10B C8B C9B C13B 2.6(4) . . . . ?
C7B C8B C9B C13B -174.2(2) . . . . ?
C10B C8B C9B C2B -178.6(2) . . . . ?
C7B C8B C9B C2B 4.7(4) . . . . ?
N1B C2B C9B C8B 3.8(3) . . . . ?
C3B C2B C9B C8B 129.4(3) . . . . ?
N1B C2B C9B C13B -177.4(2) . . . . ?
C3B C2B C9B C13B -51.7(3) . . . . ?
C9B C8B C10B C11B -0.9(4) . . . . ?
C7B C8B C10B C11B 175.9(2) . . . . ?
C15B O2B C11B C10B -0.4(4) . . . . ?
C15B O2B C11B C12B 179.1(2) . . . . ?
C8B C10B C11B O2B 178.5(2) . . . . ?
C8B C10B C11B C12B -1.0(4) . . . . ?
C16B O3B C12B C13B -3.1(4) . . . . ?
C16B O3B C12B C11B 177.0(2) . . . . ?
O2B C11B C12B O3B 1.5(3) . . . . ?
C10B C11B C12B O3B -178.9(2) . . . . ?
O2B C11B C12B C13B -178.4(2) . . . . ?
C10B C11B C12B C13B 1.2(4) . . . . ?
O3B C12B C13B C9B -179.3(2) . . . . ?
C11B C12B C13B C9B 0.6(4) . . . . ?
C8B C9B C13B C12B -2.5(4) . . . . ?
C2B C9B C13B C12B 178.6(2) . . . . ?
C2B C3B C14B O4B 34.5(4) . . . . ?
C4B C3B C14B O4B -86.0(3) . . . . ?
C2B C3B C14B O5B -150.8(2) . . . . ?
C4B C3B C14B O5B 88.7(3) . . . . ?
